data_4344017
loop_
_publ_author_name
'Dong, Yu-Wei'
'Fan, Rui-Qing'
'Wang, Ping'
'Wei, Li-Guo'
'Wang, Xin-Ming'
'Gao, Song'
'Zhang, Hui-Jie'
'Yang, Yu-Lin'
'Wang, Yu-Lei'

_publ_section_title
;
 Tunable Luminescence and Application in Dye-Sensitized Solar Cells of
 Zn(II)/Hg(II) Complexes: Methyl Substitution-Induced Supramolecular
 Structures Based on (E)-N-(6-Methoxypyridin-2-ylmethylene)arylamine
 Derivatives.
;
_journal_issue 16
_journal_name_full 'Inorganic chemistry'
_journal_page_first 7742
_journal_page_last 7752
_journal_paper_doi 10.1021/acs.inorgchem.5b00661
_journal_volume 54
_journal_year 2015
_chemical_formula_sum 'C16 H18 Cl2 Hg N2 O'
_chemical_formula_weight 525.81
_chemical_name_systematic
; 
 ? 
;
_space_group_IT_number 7
_symmetry_cell_setting monoclinic
_symmetry_space_group_name_Hall 'P -2yc'
_symmetry_space_group_name_H-M 'P 1 c 1'
_atom_sites_solution_hydrogens geom
_atom_sites_solution_primary direct
_atom_sites_solution_secondary difmap
_audit_creation_method SHELXL-97
_cell_angle_alpha 90.00
_cell_angle_beta 111.32(3)
_cell_angle_gamma 90.00
_cell_formula_units_Z 2
_cell_length_a 15.246(3)
_cell_length_b 7.5877(15)
_cell_length_c 16.816(3)
_cell_measurement_reflns_used 6749
_cell_measurement_temperature 293(2)
_cell_measurement_theta_max 24.99
_cell_measurement_theta_min 3.04
_cell_volume 1812.2(7)
_computing_cell_refinement 'Bruker SMART'
_computing_data_collection 'Bruker SMART'
_computing_data_reduction 'Bruker SAINT'
_computing_molecular_graphics SHELXP-97
_computing_publication_material SHELXTL
_computing_structure_refinement 'SHELXL-97 (Sheldrick, 1997)'
_computing_structure_solution 'SHELXS-97 (Sheldrick, 1997)'
_diffrn_ambient_temperature 293(2)
_diffrn_measured_fraction_theta_full 0.990
_diffrn_measured_fraction_theta_max 0.990
_diffrn_measurement_device_type 'Bruker Smart APEX CCD area detector'
_diffrn_measurement_method 'phi and omega scans'
_diffrn_radiation_monochromator graphite
_diffrn_radiation_source 'fine-focus sealed tube'
_diffrn_radiation_type MoK\a
_diffrn_radiation_wavelength 0.71073
_diffrn_reflns_av_R_equivalents 0.0454
_diffrn_reflns_av_sigmaI/netI 0.0699
_diffrn_reflns_limit_h_max 18
_diffrn_reflns_limit_h_min -18
_diffrn_reflns_limit_k_max 9
_diffrn_reflns_limit_k_min -9
_diffrn_reflns_limit_l_max 19
_diffrn_reflns_limit_l_min -19
_diffrn_reflns_number 6749
_diffrn_reflns_theta_full 24.99
_diffrn_reflns_theta_max 24.99
_diffrn_reflns_theta_min 3.04
_diffrn_standards_decay_% 0
_diffrn_standards_interval_count 0
_diffrn_standards_interval_time 0
_diffrn_standards_number 0
_exptl_absorpt_coefficient_mu 4.395
_exptl_absorpt_correction_T_max 0.6676
_exptl_absorpt_correction_T_min 0.5585
_exptl_absorpt_correction_type multi-scan
_exptl_absorpt_process_details SADABS
_exptl_crystal_colour colorless
_exptl_crystal_density_diffrn 0.964
_exptl_crystal_density_method 'not measured'
_exptl_crystal_description block
_exptl_crystal_F_000 500
_exptl_crystal_size_max 0.15
_exptl_crystal_size_mid 0.12
_exptl_crystal_size_min 0.10
_platon_squeeze_details ' ?'
_refine_diff_density_max 0.648
_refine_diff_density_min -0.240
_refine_diff_density_rms 0.050
_refine_ls_abs_structure_details 'Flack H D (1983), Acta Cryst. A39, 876-881'
_refine_ls_abs_structure_Flack 0.013(8)
_refine_ls_extinction_method none
_refine_ls_goodness_of_fit_ref 1.005
_refine_ls_hydrogen_treatment mixed
_refine_ls_matrix_type full
_refine_ls_number_parameters 199
_refine_ls_number_reflns 3113
_refine_ls_number_restraints 2
_refine_ls_restrained_S_all 1.004
_refine_ls_R_factor_all 0.0301
_refine_ls_R_factor_gt 0.0284
_refine_ls_shift/su_max 0.001
_refine_ls_shift/su_mean 0.000
_refine_ls_structure_factor_coef Fsqd
_refine_ls_weighting_details 'calc w=1/[\s^2^(Fo^2^)+(0.0131P)^2^+0.0000P] where P=(Fo^2^+2Fc^2^)/3'
_refine_ls_weighting_scheme calc
_refine_ls_wR_factor_gt 0.0608
_refine_ls_wR_factor_ref 0.0619
_reflns_number_gt 2976
_reflns_number_total 3113
_reflns_threshold_expression >2sigma(I)
_cod_data_source_file ic5b00661_si_002.cif
_cod_data_source_block Hg3
_cod_depositor_comments
;
The following automatic conversions were performed:

'_symmetry_cell_setting' value 'Monoclinic' changed to 'monoclinic'
according to
/usr/data/users/saulius/crontab/automatic-downloads/rss-feeds/ACS/lib/dictionaries/cif_core.dic
dictionary named 'cif_core.dic' version 2.4.2 from 2011-04-26.

Automatic conversion script
Id: cif_fix_values 3271 2015-04-21 07:52:19Z andrius 

 Adding full bibliography for 4344011--4344017.cif.
;
_cod_original_cell_volume 1812.2(6)
_cod_original_sg_symbol_H-M 'Pc   '
_cod_database_code 4344017

loop_
_symmetry_equiv_pos_as_xyz
'x, y, z'
'x, -y, z+1/2'

loop_
_atom_site_label
_atom_site_type_symbol
_atom_site_fract_x
_atom_site_fract_y
_atom_site_fract_z
_atom_site_U_iso_or_equiv
_atom_site_adp_type
_atom_site_occupancy
_atom_site_symmetry_multiplicity
_atom_site_calc_flag
_atom_site_refinement_flags
Hg1 Hg 0.7488 -0.11152(2) 0.4937 0.05253(9) Uani 1 1 d .
Cl1 Cl 0.6516(3) -0.3650(3) 0.4652(3) 0.1261(14) Uani 1 1 d .
Cl2 Cl 0.89514(14) -0.0658(3) 0.47791(13) 0.0717(5) Uani 1 1 d .
O1 O 0.8550(4) -0.0635(7) 0.6945(3) 0.0630(12) Uani 1 1 d .
N1 N 0.7312(4) 0.0701(6) 0.6000(3) 0.0442(11) Uani 1 1 d .
N2 N 0.6268(4) 0.1086(5) 0.4294(3) 0.0368(10) Uani 1 1 d .
C1 C 0.6591(4) 0.1828(8) 0.5755(4) 0.0450(12) Uani 1 1 d .
C2 C 0.6373(5) 0.2823(9) 0.6352(4) 0.0573(16) Uani 1 1 d .
H2A H 0.5865 0.3595 0.6182 0.069 Uiso 1 1 calc R
C3 C 0.6929(5) 0.2640(9) 0.7200(4) 0.0617(17) Uani 1 1 d .
H3A H 0.6786 0.3274 0.7611 0.074 Uiso 1 1 calc R
C4 C 0.7683(5) 0.1542(9) 0.7441(4) 0.0533(16) Uani 1 1 d .
H4A H 0.8073 0.1445 0.8012 0.064 Uiso 1 1 calc R
C5 C 0.7859(4) 0.0552(8) 0.6807(4) 0.0452(13) Uani 1 1 d .
C6 C 0.6059(4) 0.1988(7) 0.4840(4) 0.0436(13) Uani 1 1 d .
H6A H 0.5554 0.2768 0.4651 0.052 Uiso 1 1 calc R
C7 C 0.9359(5) -0.0535(10) 0.7708(5) 0.0635(17) Uani 1 1 d .
H7A H 0.9784 -0.1474 0.7716 0.095 Uiso 1 1 calc R
H7B H 0.9171 -0.0642 0.8193 0.095 Uiso 1 1 calc R
H7C H 0.9666 0.0577 0.7730 0.095 Uiso 1 1 calc R
C8 C 0.5697(4) 0.1138(6) 0.3407(4) 0.0358(12) Uani 1 1 d .
C9 C 0.4795(4) 0.0412(8) 0.3113(4) 0.0402(11) Uani 1 1 d .
C10 C 0.4299(4) 0.0387(8) 0.2241(4) 0.0483(14) Uani 1 1 d .
H10A H 0.3695 -0.0086 0.2040 0.058 Uiso 1 1 calc R
C11 C 0.4661(6) 0.1033(7) 0.1657(4) 0.0534(17) Uani 1 1 d .
C12 C 0.5561(5) 0.1759(9) 0.1975(4) 0.0524(14) Uani 1 1 d .
H12A H 0.5815 0.2223 0.1594 0.063 Uiso 1 1 calc R
C13 C 0.6089(4) 0.1812(8) 0.2838(4) 0.0430(12) Uani 1 1 d .
C14 C 0.4360(5) -0.0279(10) 0.3723(4) 0.0581(16) Uani 1 1 d .
H14A H 0.3741 -0.0722 0.3406 0.087 Uiso 1 1 calc R
H14B H 0.4317 0.0656 0.4092 0.087 Uiso 1 1 calc R
H14C H 0.4743 -0.1212 0.4059 0.087 Uiso 1 1 calc R
C15 C 0.4090(8) 0.0959(11) 0.0705(5) 0.083(3) Uani 1 1 d .
H15A H 0.3490 0.0424 0.0612 0.125 Uiso 1 1 calc R
H15B H 0.4422 0.0275 0.0425 0.125 Uiso 1 1 calc R
H15C H 0.3996 0.2133 0.0476 0.125 Uiso 1 1 calc R
C16 C 0.7067(5) 0.2591(9) 0.3160(5) 0.0601(17) Uani 1 1 d .
H16A H 0.7225 0.2971 0.2684 0.090 Uiso 1 1 calc R
H16B H 0.7511 0.1716 0.3478 0.090 Uiso 1 1 calc R
H16C H 0.7087 0.3581 0.3521 0.090 Uiso 1 1 calc R

loop_
_atom_site_aniso_label
_atom_site_aniso_U_11
_atom_site_aniso_U_22
_atom_site_aniso_U_33
_atom_site_aniso_U_23
_atom_site_aniso_U_13
_atom_site_aniso_U_12
Hg1 0.04743(13) 0.05318(13) 0.05437(13) -0.00580(18) 0.01538(9) 0.00910(17)
Cl1 0.092(2) 0.0507(12) 0.196(4) -0.0032(14) 0.005(2) -0.0138(11)
Cl2 0.0468(10) 0.1060(13) 0.0647(10) 0.0003(10) 0.0232(8) 0.0227(10)
O1 0.057(3) 0.068(3) 0.048(2) 0.000(2) 0.000(2) 0.015(2)
N1 0.040(3) 0.044(2) 0.046(3) -0.003(2) 0.012(2) 0.005(2)
N2 0.030(3) 0.036(2) 0.041(3) 0.0004(17) 0.009(2) 0.0017(16)
C1 0.047(4) 0.043(3) 0.049(3) -0.009(3) 0.021(3) -0.003(3)
C2 0.062(4) 0.060(4) 0.048(3) -0.012(3) 0.018(3) 0.012(3)
C3 0.076(5) 0.063(4) 0.048(3) -0.023(3) 0.025(3) -0.002(4)
C4 0.062(4) 0.058(3) 0.033(3) -0.005(3) 0.009(3) -0.010(3)
C5 0.047(4) 0.038(3) 0.044(3) -0.001(3) 0.009(3) 0.001(3)
C6 0.043(3) 0.036(3) 0.050(3) -0.002(2) 0.016(3) 0.003(2)
C7 0.051(4) 0.062(4) 0.066(4) 0.008(4) 0.007(3) -0.007(3)
C8 0.034(3) 0.032(3) 0.043(3) -0.0017(19) 0.016(2) 0.0018(19)
C9 0.036(3) 0.043(3) 0.042(3) -0.002(2) 0.014(2) 0.001(2)
C10 0.041(3) 0.047(3) 0.051(3) -0.012(3) 0.011(3) -0.002(3)
C11 0.066(5) 0.055(4) 0.039(3) 0.000(2) 0.019(3) 0.010(3)
C12 0.063(4) 0.053(3) 0.052(3) 0.004(3) 0.034(3) 0.010(3)
C13 0.038(3) 0.040(3) 0.058(3) 0.006(3) 0.026(3) 0.005(2)
C14 0.053(4) 0.069(4) 0.058(4) -0.009(3) 0.027(3) -0.018(3)
C15 0.096(7) 0.103(7) 0.044(4) -0.016(3) 0.016(4) 0.006(5)
C16 0.051(4) 0.052(3) 0.084(5) 0.014(3) 0.033(3) -0.001(3)

loop_
_atom_type_symbol
_atom_type_description
_atom_type_scat_dispersion_real
_atom_type_scat_dispersion_imag
_atom_type_scat_source
C C 0.0033 0.0016 'International Tables Vol C Tables 4.2.6.8 and 6.1.1.4'
H H 0.0000 0.0000 'International Tables Vol C Tables 4.2.6.8 and 6.1.1.4'
Cl Cl 0.1484 0.1585 'International Tables Vol C Tables 4.2.6.8 and 6.1.1.4'
Hg Hg -2.3894 9.2266 'International Tables Vol C Tables 4.2.6.8 and 6.1.1.4'
N N 0.0061 0.0033 'International Tables Vol C Tables 4.2.6.8 and 6.1.1.4'
O O 0.0106 0.0060 'International Tables Vol C Tables 4.2.6.8 and 6.1.1.4'

loop_
_geom_angle_atom_site_label_1
_geom_angle_atom_site_label_2
_geom_angle_atom_site_label_3
_geom_angle
N1 Hg1 Cl2 111.90(14)
N1 Hg1 Cl1 113.19(18)
Cl2 Hg1 Cl1 129.99(12)
N1 Hg1 N2 69.87(17)
Cl2 Hg1 N2 116.62(13)
Cl1 Hg1 N2 98.39(14)
C5 O1 C7 119.3(6)
C5 N1 C1 121.1(5)
C5 N1 Hg1 122.0(4)
C1 N1 Hg1 116.8(4)
C6 N2 C8 121.3(5)
C6 N2 Hg1 113.5(4)
C8 N2 Hg1 124.0(3)
N1 C1 C2 120.8(6)
N1 C1 C6 117.3(5)
C2 C1 C6 121.9(6)
C3 C2 C1 118.4(6)
C3 C2 H2A 120.8
C1 C2 H2A 120.8
C4 C3 C2 120.5(6)
C4 C3 H3A 119.8
C2 C3 H3A 119.8
C3 C4 C5 118.4(6)
C3 C4 H4A 120.8
C5 C4 H4A 120.8
N1 C5 O1 113.6(5)
N1 C5 C4 120.8(6)
O1 C5 C4 125.5(6)
N2 C6 C1 121.7(5)
N2 C6 H6A 119.2
C1 C6 H6A 119.2
O1 C7 H7A 109.5
O1 C7 H7B 109.5
H7A C7 H7B 109.5
O1 C7 H7C 109.5
H7A C7 H7C 109.5
H7B C7 H7C 109.5
C9 C8 C13 120.9(5)
C9 C8 N2 120.5(5)
C13 C8 N2 118.3(5)
C10 C9 C8 118.0(5)
C10 C9 C14 120.7(5)
C8 C9 C14 121.3(5)
C11 C10 C9 122.9(6)
C11 C10 H10A 118.5
C9 C10 H10A 118.5
C10 C11 C12 117.4(6)
C10 C11 C15 120.8(8)
C12 C11 C15 121.7(7)
C13 C12 C11 122.1(6)
C13 C12 H12A 118.9
C11 C12 H12A 118.9
C12 C13 C8 118.6(6)
C12 C13 C16 120.7(5)
C8 C13 C16 120.7(6)
C9 C14 H14A 109.5
C9 C14 H14B 109.5
H14A C14 H14B 109.5
C9 C14 H14C 109.5
H14A C14 H14C 109.5
H14B C14 H14C 109.5
C11 C15 H15A 109.5
C11 C15 H15B 109.5
H15A C15 H15B 109.5
C11 C15 H15C 109.5
H15A C15 H15C 109.5
H15B C15 H15C 109.5
C13 C16 H16A 109.5
C13 C16 H16B 109.5
H16A C16 H16B 109.5
C13 C16 H16C 109.5
H16A C16 H16C 109.5
H16B C16 H16C 109.5

loop_
_geom_bond_atom_site_label_1
_geom_bond_atom_site_label_2
_geom_bond_distance
Hg1 N1 2.349(5)
Hg1 Cl2 2.366(2)
Hg1 Cl1 2.368(3)
Hg1 N2 2.440(4)
O1 C5 1.340(8)
O1 C7 1.422(8)
N1 C5 1.314(8)
N1 C1 1.335(8)
N2 C6 1.276(8)
N2 C8 1.428(8)
C1 C2 1.389(8)
C1 C6 1.460(8)
C2 C3 1.376(9)
C2 H2A 0.9300
C3 C4 1.357(10)
C3 H3A 0.9300
C4 C5 1.408(10)
C4 H4A 0.9300
C6 H6A 0.9300
C7 H7A 0.9600
C7 H7B 0.9600
C7 H7C 0.9600
C8 C9 1.393(8)
C8 C13 1.398(8)
C9 C10 1.385(8)
C9 C14 1.504(8)
C10 C11 1.379(9)
C10 H10A 0.9300
C11 C12 1.393(11)
C11 C15 1.520(11)
C12 C13 1.381(9)
C12 H12A 0.9300
C13 C16 1.510(8)
C14 H14A 0.9600
C14 H14B 0.9600
C14 H14C 0.9600
C15 H15A 0.9600
C15 H15B 0.9600
C15 H15C 0.9600
C16 H16A 0.9600
C16 H16B 0.9600
C16 H16C 0.9600

loop_
_platon_squeeze_void_nr
_platon_squeeze_void_average_x
_platon_squeeze_void_average_y
_platon_squeeze_void_average_z
_platon_squeeze_void_volume
_platon_squeeze_void_count_electrons
1 0.572 0.162 0.419 47.1 -2.8
2 0.428 -0.163 0.581 47.2 -2.4
3 0.572 0.337 0.919 47.1 -3.0
4 0.428 0.662 0.081 47.1 -2.2
